data_4507766
loop_
_publ_author_name
'Lv, Longyun'
'Zheng, Sichao'
'Cai, Xiaotie'
'Chen, Zhipeng'
'Zhu, Qiuhua'
'Liu, Shuwen'

_publ_section_title
;
 Development of four-component synthesis of tetra- and pentasubstituted
 polyfunctional dihydropyrroles: free permutation and combination of
 aromatic and aliphatic amines.
;
_journal_issue 4
_journal_name_full 'ACS combinatorial science'
_journal_page_first 183
_journal_page_last 192
_journal_paper_doi 10.1021/co300148c
_journal_volume 15
_journal_year 2013
_chemical_formula_moiety 'C20 H17 F3 N2 O3 '
_chemical_formula_sum 'C20 H17 F3 N2 O3'
_chemical_formula_weight 390.36
_chemical_name_systematic
; 
 ? 
;
_space_group_IT_number 14
_symmetry_cell_setting monoclinic
_symmetry_space_group_name_Hall '-P 2ybc'
_symmetry_space_group_name_H-M 'P 1 21/c 1'
_atom_sites_solution_hydrogens geom
_atom_sites_solution_primary direct
_atom_sites_solution_secondary difmap
_audit_creation_method SHELXL-97
_cell_angle_alpha 90.00
_cell_angle_beta 93.862(5)
_cell_angle_gamma 90.00
_cell_formula_units_Z 4
_cell_length_a 7.663(2)
_cell_length_b 8.714(3)
_cell_length_c 28.376(9)
_cell_measurement_reflns_used 847
_cell_measurement_temperature 298(2)
_cell_measurement_theta_max 19.00
_cell_measurement_theta_min 2.45
_cell_volume 1890.5(10)
_computing_cell_refinement 'Bruker SAINT'
_computing_data_collection 'Bruker APEX2'
_computing_data_reduction 'Bruker SAINT'
_computing_molecular_graphics 'Bruker SHELXTL'
_computing_publication_material 'Bruker SHELXTL'
_computing_structure_refinement 'SHELXL-97 (Sheldrick, 2008)'
_computing_structure_solution 'SHELXS-97 (Sheldrick, 2008)'
_diffrn_ambient_temperature 298(2)
_diffrn_measured_fraction_theta_full 0.996
_diffrn_measured_fraction_theta_max 0.996
_diffrn_radiation_monochromator graphite
_diffrn_radiation_source 'fine-focus sealed tube'
_diffrn_radiation_type MoK\a
_diffrn_radiation_wavelength 0.71073
_diffrn_reflns_av_R_equivalents 0.0803
_diffrn_reflns_av_sigmaI/netI 0.1056
_diffrn_reflns_limit_h_max 8
_diffrn_reflns_limit_h_min -9
_diffrn_reflns_limit_k_max 10
_diffrn_reflns_limit_k_min -9
_diffrn_reflns_limit_l_max 33
_diffrn_reflns_limit_l_min -33
_diffrn_reflns_number 9370
_diffrn_reflns_theta_full 25.10
_diffrn_reflns_theta_max 25.10
_diffrn_reflns_theta_min 1.44
_exptl_absorpt_coefficient_mu 0.113
_exptl_absorpt_correction_T_max 0.9713
_exptl_absorpt_correction_T_min 0.9649
_exptl_absorpt_correction_type multi-scan
_exptl_absorpt_process_details 'Higashi, T. (1995)'
_exptl_crystal_colour colourless
_exptl_crystal_density_diffrn 1.371
_exptl_crystal_density_method 'not measured'
_exptl_crystal_description block
_exptl_crystal_F_000 808
_exptl_crystal_size_max 0.32
_exptl_crystal_size_mid 0.30
_exptl_crystal_size_min 0.26
_refine_diff_density_max 0.410
_refine_diff_density_min -0.431
_refine_diff_density_rms 0.062
_refine_ls_extinction_method none
_refine_ls_goodness_of_fit_ref 1.089
_refine_ls_hydrogen_treatment constr
_refine_ls_matrix_type full
_refine_ls_number_parameters 254
_refine_ls_number_reflns 3358
_refine_ls_number_restraints 0
_refine_ls_restrained_S_all 1.089
_refine_ls_R_factor_all 0.1808
_refine_ls_R_factor_gt 0.0792
_refine_ls_shift/su_max 0.002
_refine_ls_shift/su_mean 0.000
_refine_ls_structure_factor_coef Fsqd
_refine_ls_weighting_details 'calc w=1/[\s^2^(Fo^2^)+(0.0885P)^2^+0.0000P] where P=(Fo^2^+2Fc^2^)/3'
_refine_ls_weighting_scheme calc
_refine_ls_wR_factor_gt 0.1854
_refine_ls_wR_factor_ref 0.2424
_reflns_number_gt 1367
_reflns_number_total 3358
_reflns_threshold_expression >2sigma(I)
_cod_data_source_file co300148c_si_002.cif
_cod_data_source_block 1
_cod_depositor_comments
;
The following automatic conversions were performed:

'_symmetry_cell_setting' value 'Monoclinic' changed to 'monoclinic'
according to /home/saulius/struct/CIF-dictionaries/cif_core.dic
dictionary named 'cif_core.dic' version 2.4.2 from
2011-04-26.

'_refine_ls_hydrogen_treatment' value 'Constr' changed
to 'constr' according to
/home/saulius/struct/CIF-dictionaries/cif_core.dic dictionary named
'cif_core.dic' version 2.4.2 from 2011-04-26.

Automatic conversion script
Id: cif_fix_values 1891 2012-01-12 08:04:46Z andrius 
;
_cod_original_cell_volume 1890.6(10)
_cod_original_sg_symbol_H-M 'P2(1)/c  '
_cod_database_code 4507766

loop_
_symmetry_equiv_pos_as_xyz
'x, y, z'
'-x, y+1/2, -z+1/2'
'-x, -y, -z'
'x, -y-1/2, z-1/2'

loop_
_atom_site_label
_atom_site_type_symbol
_atom_site_fract_x
_atom_site_fract_y
_atom_site_fract_z
_atom_site_U_iso_or_equiv
_atom_site_adp_type
_atom_site_occupancy
_atom_site_symmetry_multiplicity
_atom_site_calc_flag
_atom_site_refinement_flags
F1 F 0.6928(7) 0.7870(9) 0.81559(19) 0.236(4) Uani 1 1 d .
F3 F 0.5062(7) 0.8080(8) 0.76378(16) 0.227(3) Uani 1 1 d .
F2 F 0.5588(9) 0.6100(6) 0.7915(2) 0.229(4) Uani 1 1 d .
N2 N 0.3797(5) 0.7177(4) 0.96598(12) 0.0614(11) Uani 1 1 d .
H2 H 0.4425 0.6362 0.9696 0.074 Uiso 1 1 calc R
C6 C 0.3330(6) 0.7591(5) 0.91892(15) 0.0531(12) Uani 1 1 d .
C7 C 0.4525(6) 0.7337(5) 0.88539(16) 0.0570(12) Uani 1 1 d .
H7 H 0.5610 0.6911 0.8943 0.068 Uiso 1 1 calc R
C2 C 0.4109(7) 0.7718(6) 0.83812(17) 0.0653(14) Uani 1 1 d .
C5 C 0.1709(7) 0.8178(6) 0.90521(19) 0.0718(15) Uani 1 1 d .
H5 H 0.0893 0.8332 0.9276 0.086 Uiso 1 1 calc R
C1 C 0.5421(10) 0.7461(9) 0.8039(2) 0.0886(18) Uani 1 1 d .
C3 C 0.2492(8) 0.8331(7) 0.8252(2) 0.0871(18) Uani 1 1 d .
H3 H 0.2214 0.8603 0.7939 0.105 Uiso 1 1 calc R
C4 C 0.1285(8) 0.8541(7) 0.8584(2) 0.0904(18) Uani 1 1 d .
H4 H 0.0182 0.8929 0.8493 0.108 Uiso 1 1 calc R
C8 C 0.3394(6) 0.7884(5) 1.00627(15) 0.0508(11) Uani 1 1 d .
C11 C 0.2778(5) 0.9265(5) 1.01883(15) 0.0505(12) Uani 1 1 d .
C10 C 0.2662(6) 0.9300(5) 1.07176(17) 0.0634(13) Uani 1 1 d .
H10A H 0.3383 1.0113 1.0860 0.076 Uiso 1 1 calc R
H10B H 0.1464 0.9446 1.0799 0.076 Uiso 1 1 calc R
C14 C 0.3504(7) 0.7346(6) 1.13606(16) 0.0692(14) Uani 1 1 d .
H14A H 0.4176 0.8118 1.1540 0.083 Uiso 1 1 calc R
H14B H 0.4151 0.6389 1.1386 0.083 Uiso 1 1 calc R
C15 C 0.1772(7) 0.7139(6) 1.15703(16) 0.0654(14) Uani 1 1 d .
C12 C 0.2440(6) 1.0642(5) 0.99067(19) 0.0587(13) Uani 1 1 d .
C13 C 0.1305(8) 1.3170(6) 0.9909(2) 0.103(2) Uani 1 1 d .
H13A H 0.2374 1.3555 0.9796 0.155 Uiso 1 1 calc R
H13B H 0.0852 1.3900 1.0123 0.155 Uiso 1 1 calc R
H13C H 0.0466 1.3011 0.9647 0.155 Uiso 1 1 calc R
N1 N 0.3311(5) 0.7807(4) 1.08683(12) 0.0582(10) Uani 1 1 d .
O2 O 0.4345(4) 0.5641(4) 1.05198(10) 0.0705(10) Uani 1 1 d .
O4 O 0.1647(4) 1.1716(4) 1.01551(12) 0.0765(11) Uani 1 1 d .
O3 O 0.2850(5) 1.0844(3) 0.95064(13) 0.0786(11) Uani 1 1 d .
C9 C 0.3759(6) 0.6956(6) 1.05006(16) 0.0547(12) Uani 1 1 d .
C17 C -0.0361(11) 0.7767(9) 1.2130(2) 0.113(2) Uani 1 1 d .
H17 H -0.0690 0.8336 1.2387 0.135 Uiso 1 1 calc R
C16 C 0.1290(8) 0.8002(7) 1.19436(18) 0.0853(17) Uani 1 1 d .
H16 H 0.2048 0.8743 1.2075 0.102 Uiso 1 1 calc R
C20 C 0.0588(9) 0.6059(7) 1.1387(2) 0.106(2) Uani 1 1 d .
H20 H 0.0890 0.5459 1.1134 0.127 Uiso 1 1 calc R
C18 C -0.1468(11) 0.6677(11) 1.1922(3) 0.126(3) Uani 1 1 d .
H18 H -0.2563 0.6530 1.2037 0.152 Uiso 1 1 calc R
C19 C -0.1010(11) 0.5841(9) 1.1565(3) 0.140(3) Uani 1 1 d .
H19 H -0.1771 0.5103 1.1433 0.168 Uiso 1 1 calc R

loop_
_atom_site_aniso_label
_atom_site_aniso_U_11
_atom_site_aniso_U_22
_atom_site_aniso_U_33
_atom_site_aniso_U_23
_atom_site_aniso_U_13
_atom_site_aniso_U_12
F1 0.092(3) 0.476(11) 0.149(4) -0.130(5) 0.062(3) -0.090(5)
F3 0.180(5) 0.405(9) 0.103(3) 0.119(5) 0.069(4) 0.097(5)
F2 0.327(9) 0.147(4) 0.237(6) -0.034(4) 0.204(6) 0.014(5)
N2 0.073(3) 0.056(2) 0.055(2) 0.0063(19) 0.011(2) 0.018(2)
C6 0.058(3) 0.048(3) 0.054(3) -0.002(2) 0.009(2) 0.009(2)
C7 0.056(3) 0.055(3) 0.060(3) 0.003(2) 0.004(2) 0.003(2)
C2 0.070(4) 0.067(3) 0.059(3) 0.002(3) 0.006(3) -0.005(3)
C5 0.063(4) 0.080(4) 0.073(4) -0.002(3) 0.006(3) 0.010(3)
C1 0.093(5) 0.113(5) 0.063(4) -0.005(4) 0.023(4) 0.000(4)
C3 0.092(5) 0.102(5) 0.067(4) 0.004(3) -0.002(4) 0.011(4)
C4 0.076(4) 0.114(5) 0.079(4) 0.000(3) -0.009(4) 0.037(3)
C8 0.051(3) 0.049(3) 0.053(3) 0.001(2) 0.012(2) 0.002(2)
C11 0.045(3) 0.043(3) 0.065(3) 0.000(2) 0.009(2) 0.003(2)
C10 0.066(3) 0.048(3) 0.078(3) -0.002(2) 0.014(3) 0.009(2)
C14 0.072(4) 0.081(4) 0.055(3) 0.008(3) 0.005(3) 0.008(3)
C15 0.079(4) 0.072(4) 0.046(3) 0.009(2) 0.011(3) 0.012(3)
C12 0.050(3) 0.049(3) 0.077(4) -0.002(3) 0.003(3) 0.000(2)
C13 0.095(5) 0.057(3) 0.157(6) 0.022(4) 0.009(4) 0.021(3)
N1 0.065(3) 0.059(2) 0.051(2) 0.0010(19) 0.012(2) 0.010(2)
O2 0.094(3) 0.053(2) 0.067(2) 0.0039(15) 0.0155(19) 0.0202(18)
O4 0.074(3) 0.051(2) 0.106(3) 0.0063(19) 0.019(2) 0.0188(17)
O3 0.098(3) 0.062(2) 0.076(3) 0.0085(18) 0.010(2) 0.0018(19)
C9 0.053(3) 0.053(3) 0.059(3) 0.001(2) 0.009(2) 0.005(2)
C17 0.123(6) 0.158(7) 0.061(4) -0.010(4) 0.032(4) 0.031(5)
C16 0.102(5) 0.100(4) 0.055(3) -0.005(3) 0.012(3) 0.014(3)
C20 0.124(6) 0.104(5) 0.094(5) -0.017(4) 0.040(5) -0.019(4)
C18 0.118(7) 0.168(8) 0.098(6) 0.017(5) 0.036(5) -0.001(6)
C19 0.138(7) 0.152(7) 0.137(7) -0.022(5) 0.063(6) -0.048(6)

loop_
_atom_type_symbol
_atom_type_description
_atom_type_scat_dispersion_real
_atom_type_scat_dispersion_imag
_atom_type_scat_source
C C 0.0033 0.0016 'International Tables Vol C Tables 4.2.6.8 and 6.1.1.4'
H H 0.0000 0.0000 'International Tables Vol C Tables 4.2.6.8 and 6.1.1.4'
N N 0.0061 0.0033 'International Tables Vol C Tables 4.2.6.8 and 6.1.1.4'
O O 0.0106 0.0060 'International Tables Vol C Tables 4.2.6.8 and 6.1.1.4'
F F 0.0171 0.0103 'International Tables Vol C Tables 4.2.6.8 and 6.1.1.4'

loop_
_geom_angle_atom_site_label_1
_geom_angle_atom_site_label_2
_geom_angle_atom_site_label_3
_geom_angle
C8 N2 C6 128.9(4)
C8 N2 H2 115.6
C6 N2 H2 115.6
C5 C6 C7 119.5(4)
C5 C6 N2 122.1(4)
C7 C6 N2 118.3(4)
C6 C7 C2 120.3(5)
C6 C7 H7 119.9
C2 C7 H7 119.9
C3 C2 C7 119.4(5)
C3 C2 C1 122.0(5)
C7 C2 C1 118.6(5)
C6 C5 C4 120.4(5)
C6 C5 H5 119.8
C4 C5 H5 119.8
F1 C1 F2 103.9(7)
F1 C1 F3 105.1(7)
F2 C1 F3 99.9(6)
F1 C1 C2 116.8(6)
F2 C1 C2 114.9(6)
F3 C1 C2 114.3(6)
C2 C3 C4 120.3(5)
C2 C3 H3 119.8
C4 C3 H3 119.8
C3 C4 C5 120.1(5)
C3 C4 H4 120.0
C5 C4 H4 120.0
C11 C8 N2 137.2(4)
C11 C8 C9 108.2(4)
N2 C8 C9 114.6(4)
C8 C11 C12 130.0(4)
C8 C11 C10 109.0(4)
C12 C11 C10 120.6(4)
N1 C10 C11 103.5(3)
N1 C10 H10A 111.1
C11 C10 H10A 111.1
N1 C10 H10B 111.1
C11 C10 H10B 111.1
H10A C10 H10B 109.0
N1 C14 C15 112.3(4)
N1 C14 H14A 109.2
C15 C14 H14A 109.2
N1 C14 H14B 109.2
C15 C14 H14B 109.2
H14A C14 H14B 107.9
C16 C15 C20 117.4(5)
C16 C15 C14 122.1(6)
C20 C15 C14 120.5(5)
O3 C12 O4 123.1(4)
O3 C12 C11 125.9(4)
O4 C12 C11 111.0(4)
O4 C13 H13A 109.5
O4 C13 H13B 109.5
H13A C13 H13B 109.5
O4 C13 H13C 109.5
H13A C13 H13C 109.5
H13B C13 H13C 109.5
C9 N1 C10 111.6(4)
C9 N1 C14 125.4(4)
C10 N1 C14 123.0(4)
C12 O4 C13 115.3(4)
O2 C9 N1 126.2(4)
O2 C9 C8 126.1(4)
N1 C9 C8 107.7(4)
C18 C17 C16 118.6(6)
C18 C17 H17 120.7
C16 C17 H17 120.7
C15 C16 C17 120.2(6)
C15 C16 H16 119.9
C17 C16 H16 119.9
C19 C20 C15 122.4(6)
C19 C20 H20 118.8
C15 C20 H20 118.8
C19 C18 C17 121.5(7)
C19 C18 H18 119.2
C17 C18 H18 119.2
C18 C19 C20 119.9(8)
C18 C19 H19 120.0
C20 C19 H19 120.0

loop_
_geom_bond_atom_site_label_1
_geom_bond_atom_site_label_2
_geom_bond_distance
F1 C1 1.232(7)
F3 C1 1.272(7)
F2 C1 1.246(7)
N2 C8 1.353(5)
N2 C6 1.406(5)
N2 H2 0.8600
C6 C5 1.375(6)
C6 C7 1.382(6)
C7 C2 1.398(6)
C7 H7 0.9300
C2 C3 1.376(7)
C2 C1 1.462(7)
C5 C4 1.383(7)
C5 H5 0.9300
C3 C4 1.376(7)
C3 H3 0.9300
C4 H4 0.9300
C8 C11 1.349(5)
C8 C9 1.493(6)
C11 C12 1.455(6)
C11 C10 1.511(6)
C10 N1 1.447(5)
C10 H10A 0.9700
C10 H10B 0.9700
C14 N1 1.452(5)
C14 C15 1.502(7)
C14 H14A 0.9700
C14 H14B 0.9700
C15 C16 1.370(6)
C15 C20 1.384(8)
C12 O3 1.212(5)
C12 O4 1.342(5)
C13 O4 1.461(6)
C13 H13A 0.9600
C13 H13B 0.9600
C13 H13C 0.9600
N1 C9 1.343(5)
O2 C9 1.231(5)
C17 C18 1.379(10)
C17 C16 1.418(8)
C17 H17 0.9300
C16 H16 0.9300
C20 C19 1.369(8)
C20 H20 0.9300
C18 C19 1.315(9)
C18 H18 0.9300
C19 H19 0.9300

loop_
_geom_torsion_atom_site_label_1
_geom_torsion_atom_site_label_2
_geom_torsion_atom_site_label_3
_geom_torsion_atom_site_label_4
_geom_torsion
C8 N2 C6 C5 -38.4(7)
C8 N2 C6 C7 144.3(5)
C5 C6 C7 C2 2.0(7)
N2 C6 C7 C2 179.4(4)
C6 C7 C2 C3 -0.8(7)
C6 C7 C2 C1 178.8(5)
C7 C6 C5 C4 -1.3(8)
N2 C6 C5 C4 -178.6(5)
C3 C2 C1 F1 134.6(8)
C7 C2 C1 F1 -45.0(9)
C3 C2 C1 F2 -103.4(8)
C7 C2 C1 F2 77.1(8)
C3 C2 C1 F3 11.3(10)
C7 C2 C1 F3 -168.3(6)
C7 C2 C3 C4 -1.1(8)
C1 C2 C3 C4 179.3(6)
C2 C3 C4 C5 1.8(9)
C6 C5 C4 C3 -0.6(9)
C6 N2 C8 C11 -15.6(9)
C6 N2 C8 C9 167.0(4)
N2 C8 C11 C12 -6.2(9)
C9 C8 C11 C12 171.3(5)
N2 C8 C11 C10 -179.0(5)
C9 C8 C11 C10 -1.5(5)
C8 C11 C10 N1 1.1(5)
C12 C11 C10 N1 -172.5(4)
N1 C14 C15 C16 -118.6(5)
N1 C14 C15 C20 61.0(6)
C8 C11 C12 O3 -9.0(8)
C10 C11 C12 O3 163.0(5)
C8 C11 C12 O4 173.1(4)
C10 C11 C12 O4 -14.8(6)
C11 C10 N1 C9 -0.3(5)
C11 C10 N1 C14 177.4(4)
C15 C14 N1 C9 -113.5(5)
C15 C14 N1 C10 69.1(6)
O3 C12 O4 C13 -0.1(7)
C11 C12 O4 C13 177.9(4)
C10 N1 C9 O2 -179.8(4)
C14 N1 C9 O2 2.6(8)
C10 N1 C9 C8 -0.6(5)
C14 N1 C9 C8 -178.2(4)
C11 C8 C9 O2 -179.5(4)
N2 C8 C9 O2 -1.4(7)
C11 C8 C9 N1 1.3(5)
N2 C8 C9 N1 179.5(4)
C20 C15 C16 C17 0.3(8)
C14 C15 C16 C17 179.9(5)
C18 C17 C16 C15 -1.1(10)
C16 C15 C20 C19 0.2(10)
C14 C15 C20 C19 -179.4(6)
C16 C17 C18 C19 1.3(12)
C17 C18 C19 C20 -0.9(13)
C15 C20 C19 C18 0.1(12)

loop_
_cod_related_entry_id
_cod_related_entry_database
_cod_related_entry_code
1 ChemSpider 30652550
